data_4338956
loop_
_publ_author_name
'Fielden, John'
'Long, De-liang'
'Slawin, Alexandra M. Z.'
'K\"ogerler, Paul'
'Cronin, Leroy'

_publ_section_title
;
 Ligand and counterion control of Ag(I) architectures: assembly of a {Ag8}
 ring cluster mediated by hydrophobic and Ag...Ag interactions.
;
_journal_issue 22
_journal_name_full 'Inorganic chemistry'
_journal_page_first 9090
_journal_page_last 9097
_journal_paper_doi 10.1021/ic700872b
_journal_volume 46
_journal_year 2007
_chemical_formula_moiety '(C12 H28 Ag N2 O Si +), (Cl O4 -)'
_chemical_formula_sum 'C12 H28 Ag Cl N2 O5 Si'
_chemical_formula_weight 451.77
_chemical_name_common 'Compound JF477B'
_chemical_name_systematic
;
 ?
;
_space_group_IT_number 4
_symmetry_cell_setting monoclinic
_symmetry_space_group_name_Hall 'P 2yb'
_symmetry_space_group_name_H-M 'P 1 21 1'
_atom_sites_solution_hydrogens geom
_atom_sites_solution_primary direct
_atom_sites_solution_secondary difmap
_audit_creation_method SHELXL-97
_cell_angle_alpha 90.00
_cell_angle_beta 91.824(4)
_cell_angle_gamma 90.00
_cell_formula_units_Z 2
_cell_length_a 7.0267(3)
_cell_length_b 9.6235(7)
_cell_length_c 13.8161(9)
_cell_measurement_reflns_used 3057
_cell_measurement_temperature 150(2)
_cell_measurement_theta_max 26.022
_cell_measurement_theta_min 1.51
_cell_volume 933.79(10)
_computing_cell_refinement 'HKL Scalepack (Otwinowski & Minor 1997)'
_computing_data_collection 'Collect (Nonius BV, 1997-2000)'
_computing_data_reduction 'HKL Denzo and Scalepack (Otwinowski & Minor 1997)'
_computing_molecular_graphics 'Ortep-3 for Windows (Farrugia, 1997)'
_computing_publication_material 'WinGX publication routines (Farrugia, 1999)'
_computing_structure_refinement 'SHELXL-97 (Sheldrick, 1997)'
_computing_structure_solution 'SHELXS-97 (Sheldrick, 1997)'
_diffrn_ambient_temperature 150(2)
_diffrn_measured_fraction_theta_full 0.998
_diffrn_measured_fraction_theta_max 0.998
_diffrn_measurement_device_type 'Nonius Kappa CCD'
_diffrn_measurement_method \w
_diffrn_radiation_monochromator graphite
_diffrn_radiation_source 'fine-focus sealed tube'
_diffrn_radiation_type MoK\a
_diffrn_radiation_wavelength 0.71073
_diffrn_reflns_av_R_equivalents 0.041
_diffrn_reflns_av_sigmaI/netI 0.051
_diffrn_reflns_limit_h_max 8
_diffrn_reflns_limit_h_min -8
_diffrn_reflns_limit_k_max 11
_diffrn_reflns_limit_k_min 0
_diffrn_reflns_limit_l_max 17
_diffrn_reflns_limit_l_min 0
_diffrn_reflns_number 4675
_diffrn_reflns_theta_full 25.99
_diffrn_reflns_theta_max 25.99
_diffrn_reflns_theta_min 2.58
_diffrn_standards_decay_% none
_exptl_absorpt_coefficient_mu 1.308
_exptl_absorpt_correction_T_max 0.90
_exptl_absorpt_correction_T_min 0.83
_exptl_absorpt_correction_type gaussian
_exptl_absorpt_process_details
;
   P. Coppens, L. Leiserowitz, D Rabinovich, Acta Cryst.
   (1965), 18, 1035-1038
;
_exptl_crystal_colour colourless
_exptl_crystal_density_diffrn 1.607
_exptl_crystal_density_method 'not measured'
_exptl_crystal_description block
_exptl_crystal_F_000 464
_exptl_crystal_size_max 0.14
_exptl_crystal_size_mid 0.10
_exptl_crystal_size_min 0.08
_refine_diff_density_max 0.60
_refine_diff_density_min -0.65
_refine_diff_density_rms 0.09
_refine_ls_abs_structure_details 'Flack H D (1983), Acta Cryst. A39, 876-881'
_refine_ls_abs_structure_Flack 0.06(5)
_refine_ls_extinction_coef 0.0024(9)
_refine_ls_extinction_expression Fc^*^=kFc[1+0.001xFc^2^\l^3^/sin(2\q)]^-1/4^
_refine_ls_extinction_method SHELXL
_refine_ls_goodness_of_fit_ref 1.032
_refine_ls_hydrogen_treatment mixed
_refine_ls_matrix_type full
_refine_ls_number_parameters 205
_refine_ls_number_reflns 1948
_refine_ls_number_restraints 1
_refine_ls_restrained_S_all 1.031
_refine_ls_R_factor_all 0.047
_refine_ls_R_factor_gt 0.036
_refine_ls_shift/su_max 0.000
_refine_ls_shift/su_mean 0.000
_refine_ls_structure_factor_coef Fsqd
_refine_ls_weighting_details 'calc w=1/[\s^2^(Fo^2^)+(0.0216P)^2^+1.3557P] where P=(Fo^2^+2Fc^2^)/3'
_refine_ls_weighting_scheme calc
_refine_ls_wR_factor_gt 0.068
_refine_ls_wR_factor_ref 0.072
_reflns_number_gt 1703
_reflns_number_total 1948
_reflns_threshold_expression >2sigma(I)
_cod_data_source_file ic700872b-file005.cif
_cod_data_source_block JF477B
_cod_original_sg_symbol_H-M P21
_cod_database_code 4338956

loop_
_symmetry_equiv_pos_as_xyz
'x, y, z'
'-x, y+1/2, -z'

loop_
_atom_site_label
_atom_site_type_symbol
_atom_site_fract_x
_atom_site_fract_y
_atom_site_fract_z
_atom_site_U_iso_or_equiv
_atom_site_adp_type
_atom_site_occupancy
_atom_site_symmetry_multiplicity
_atom_site_calc_flag
_atom_site_refinement_flags
Ag Ag 0.80466(6) 0.78597(6) 0.44864(3) 0.03239(18) Uani 1 1 d .
N1 N 0.7290(7) 0.8232(7) 0.5954(4) 0.0338(17) Uani 1 1 d .
H1A H 0.6304 0.8861 0.5945 0.041 Uiso 1 1 calc R
H1B H 0.6832 0.7414 0.6200 0.041 Uiso 1 1 calc R
N2 N 1.1135(9) 1.2306(6) 0.6941(4) 0.0341(15) Uani 1 1 d .
H2A H 1.2071 1.2606 0.7373 0.041 Uiso 1 1 calc R
H2B H 1.0040 1.2783 0.7076 0.041 Uiso 1 1 calc R
O O 1.1910(6) 0.8213(5) 0.8149(3) 0.0279(12) Uani 1 1 d .
Si Si 1.2974(2) 0.69567(19) 0.87698(13) 0.0212(4) Uani 1 1 d .
C1 C 0.8794(9) 0.8755(7) 0.6636(5) 0.0271(15) Uani 1 1 d .
H1 H 0.8354 0.8646 0.7313 0.033 Uiso 1 1 calc R
C2 C 0.9184(9) 1.0281(7) 0.6447(5) 0.0256(15) Uani 1 1 d .
H2C H 0.8016 1.0829 0.6554 0.031 Uiso 1 1 calc R
H2D H 0.9536 1.0407 0.5765 0.031 Uiso 1 1 calc R
C3 C 1.0798(9) 1.0813(7) 0.7118(4) 0.0242(14) Uani 1 1 d .
H3 H 1.0411 1.0695 0.7804 0.029 Uiso 1 1 calc R
C4 C 1.2596(8) 0.9980(7) 0.6975(4) 0.0246(15) Uani 1 1 d .
H4A H 1.3608 1.0309 0.7434 0.029 Uiso 1 1 calc R
H4B H 1.3037 1.0130 0.6309 0.029 Uiso 1 1 calc R
C5 C 1.2256(9) 0.8429(7) 0.7135(4) 0.0253(15) Uani 1 1 d .
H5 H 1.3424 0.7904 0.6960 0.030 Uiso 1 1 calc R
C6 C 1.0582(7) 0.7907(11) 0.6520(4) 0.0230(11) Uani 1 1 d .
H6A H 1.0928 0.7921 0.5831 0.028 Uiso 1 1 calc R
H6B H 1.0319 0.6930 0.6698 0.028 Uiso 1 1 calc R
C7 C 1.5599(8) 0.7096(8) 0.8625(5) 0.0323(17) Uani 1 1 d .
H7A H 1.5972 0.8078 0.8633 0.048 Uiso 1 1 calc R
H7B H 1.5939 0.6678 0.8007 0.048 Uiso 1 1 calc R
H7C H 1.6263 0.6607 0.9158 0.048 Uiso 1 1 calc R
C8 C 1.2117(9) 0.5245(7) 0.8311(5) 0.0315(16) Uani 1 1 d .
H8A H 1.0725 0.5212 0.8327 0.047 Uiso 1 1 calc R
H8B H 1.2660 0.4503 0.8719 0.047 Uiso 1 1 calc R
H8C H 1.2516 0.5117 0.7643 0.047 Uiso 1 1 calc R
C9 C 1.2326(9) 0.7286(7) 1.0067(5) 0.0243(15) Uani 1 1 d .
C10 C 1.3076(11) 0.8708(9) 1.0388(5) 0.0357(19) Uani 1 1 d .
H10A H 1.2524 0.9428 0.9963 0.054 Uiso 1 1 calc R
H10B H 1.4466 0.8724 1.0350 0.054 Uiso 1 1 calc R
H10C H 1.2719 0.8886 1.1056 0.054 Uiso 1 1 calc R
C11 C 1.0141(10) 0.7286(8) 1.0139(5) 0.0360(18) Uani 1 1 d .
H11A H 0.9592 0.7993 0.9702 0.054 Uiso 1 1 calc R
H11B H 0.9802 0.7496 1.0806 0.054 Uiso 1 1 calc R
H11C H 0.9640 0.6370 0.9955 0.054 Uiso 1 1 calc R
C12 C 1.3162(11) 0.6156(9) 1.0745(5) 0.0380(18) Uani 1 1 d .
H12A H 1.4552 0.6152 1.0709 0.057 Uiso 1 1 calc R
H12B H 1.2660 0.5246 1.0545 0.057 Uiso 1 1 calc R
H12C H 1.2804 0.6349 1.1411 0.057 Uiso 1 1 calc R
Cl Cl 0.3537(2) 0.9217(2) 0.37771(13) 0.0396(5) Uani 1 1 d .
O1 O 0.4871(8) 1.0326(7) 0.3802(5) 0.0619(17) Uani 1 1 d .
O2 O 0.3640(9) 0.8433(8) 0.4629(4) 0.088(3) Uani 1 1 d .
O3 O 0.3938(18) 0.8291(10) 0.3040(5) 0.168(6) Uani 1 1 d .
O4 O 0.1766(12) 0.9717(10) 0.3630(12) 0.222(8) Uani 1 1 d .

loop_
_atom_site_aniso_label
_atom_site_aniso_U_11
_atom_site_aniso_U_22
_atom_site_aniso_U_33
_atom_site_aniso_U_23
_atom_site_aniso_U_13
_atom_site_aniso_U_12
Ag 0.0389(3) 0.0279(3) 0.0296(3) -0.0077(3) -0.00944(17) 0.0045(3)
N1 0.025(2) 0.038(5) 0.038(3) -0.008(3) 0.000(2) -0.003(3)
N2 0.049(3) 0.023(3) 0.030(3) -0.003(3) -0.011(3) -0.001(3)
O 0.034(2) 0.031(4) 0.018(2) 0.002(2) -0.0004(16) 0.003(2)
Si 0.0260(8) 0.0165(10) 0.0209(9) 0.0021(8) -0.0020(7) -0.0016(8)
C1 0.030(3) 0.027(4) 0.025(4) -0.001(3) 0.003(3) 0.005(3)
C2 0.030(3) 0.026(4) 0.022(3) -0.006(3) 0.000(3) 0.003(3)
C3 0.043(4) 0.014(3) 0.015(3) -0.001(3) -0.003(3) -0.003(3)
C4 0.025(3) 0.027(4) 0.022(4) 0.001(3) -0.002(3) -0.008(3)
C5 0.032(3) 0.029(4) 0.016(3) 0.001(3) 0.003(2) -0.001(3)
C6 0.028(3) 0.022(3) 0.019(3) 0.001(5) 0.002(2) -0.001(5)
C7 0.026(3) 0.030(4) 0.041(4) -0.001(4) 0.001(3) 0.001(3)
C8 0.040(4) 0.023(4) 0.032(4) -0.004(3) -0.002(3) 0.001(3)
C9 0.035(4) 0.024(4) 0.014(3) 0.001(3) -0.003(3) -0.005(3)
C10 0.042(4) 0.037(5) 0.027(4) -0.009(4) 0.002(3) -0.006(4)
C11 0.034(3) 0.043(5) 0.031(4) 0.001(3) 0.007(3) 0.002(3)
C12 0.050(4) 0.037(5) 0.027(4) 0.007(4) 0.004(3) 0.010(4)
Cl 0.0448(10) 0.0322(11) 0.0408(11) 0.0053(9) -0.0127(8) -0.0029(9)
O1 0.061(4) 0.048(4) 0.078(4) -0.009(4) 0.011(3) -0.021(3)
O2 0.091(4) 0.125(8) 0.048(4) 0.037(4) -0.001(3) -0.035(5)
O3 0.336(14) 0.110(10) 0.062(5) -0.046(5) 0.059(7) -0.127(10)
O4 0.065(5) 0.073(7) 0.52(2) 0.088(11) -0.121(9) -0.008(5)

loop_
_atom_type_symbol
_atom_type_description
_atom_type_scat_dispersion_real
_atom_type_scat_dispersion_imag
_atom_type_scat_source
Ag Ag -0.8971 1.1015 'International Tables Vol C Tables 4.2.6.8 and 6.1.1.4'
N N 0.0061 0.0033 'International Tables Vol C Tables 4.2.6.8 and 6.1.1.4'
O O 0.0106 0.0060 'International Tables Vol C Tables 4.2.6.8 and 6.1.1.4'
Si Si 0.0817 0.0704 'International Tables Vol C Tables 4.2.6.8 and 6.1.1.4'
C C 0.0033 0.0016 'International Tables Vol C Tables 4.2.6.8 and 6.1.1.4'
H H 0.0000 0.0000 'International Tables Vol C Tables 4.2.6.8 and 6.1.1.4'
Cl Cl 0.1484 0.1585 'International Tables Vol C Tables 4.2.6.8 and 6.1.1.4'

loop_
_geom_angle_atom_site_label_1
_geom_angle_atom_site_label_2
_geom_angle_atom_site_label_3
_geom_angle
_geom_angle_site_symmetry_1
_geom_angle_site_symmetry_3
N2 Ag N1 175.0(2) 2_746 .
C1 N1 Ag 117.7(4) . .
C3 N2 Ag 116.3(4) . 2_756
C5 O Si 121.5(4) . .
O Si C8 109.6(3) . .
O Si C7 109.0(3) . .
C8 Si C7 109.7(3) . .
O Si C9 104.6(3) . .
C8 Si C9 112.8(3) . .
C7 Si C9 111.0(3) . .
N1 C1 C6 109.2(6) . .
N1 C1 C2 110.4(5) . .
C6 C1 C2 110.4(6) . .
C1 C2 C3 110.7(6) . .
N2 C3 C4 110.7(6) . .
N2 C3 C2 110.2(5) . .
C4 C3 C2 110.4(5) . .
C3 C4 C5 111.3(5) . .
O C5 C6 110.1(5) . .
O C5 C4 108.2(5) . .
C6 C5 C4 111.4(6) . .
C1 C6 C5 113.3(7) . .
C10 C9 C12 109.6(5) . .
C10 C9 C11 108.4(6) . .
C12 C9 C11 108.8(6) . .
C10 C9 Si 109.5(5) . .
C12 C9 Si 111.1(5) . .
C11 C9 Si 109.4(4) . .
O4 Cl O3 109.1(8) . .
O4 Cl O2 110.1(7) . .
O3 Cl O2 105.4(5) . .
O4 Cl O1 110.0(5) . .
O3 Cl O1 110.5(5) . .
O2 Cl O1 111.6(4) . .

loop_
_geom_bond_atom_site_label_1
_geom_bond_atom_site_label_2
_geom_bond_distance
_geom_bond_site_symmetry_2
Ag N2 2.140(6) 2_746
Ag N1 2.142(5) .
N1 C1 1.481(8) .
N2 C3 1.478(8) .
N2 Ag 2.140(6) 2_756
O C5 1.445(7) .
O Si 1.648(4) .
Si C8 1.859(7) .
Si C7 1.866(6) .
Si C9 1.890(7) .
C1 C6 1.511(9) .
C1 C2 1.519(10) .
C2 C3 1.530(9) .
C3 C4 1.514(9) .
C4 C5 1.529(9) .
C5 C6 1.514(8) .
C9 C10 1.527(10) .
C9 C12 1.540(10) .
C9 C11 1.542(9) .
Cl O4 1.344(8) .
Cl O3 1.389(8) .
Cl O2 1.398(6) .
Cl O1 1.421(6) .
